data_7115452
loop_
_publ_author_name
'Dehua Zheng'
'Mei Wang'
'Lin Chen'
'Ning Wang'
'Minglun Cheng'
'Licheng Sun'

_publ_section_title
;
 The influence of a S-to-S bridge in diiron dithiolate models on the
 oxidation reaction: a mimic of the Hairox state of [FeFe]-hydrogenases
;
_journal_name_full Chem.Commun.
_journal_page_first 9255
_journal_paper_doi 10.1039/C4cc03583F
_journal_volume 50
_journal_year 2014
_chemical_formula_sum 'C13 H15 Fe2 O6 P S2'
_chemical_formula_weight 474.04
_chemical_name_systematic
;
?
;
_space_group_IT_number 2
_symmetry_space_group_name_Hall '-P 1'
_symmetry_space_group_name_H-M 'P -1'
_atom_sites_solution_hydrogens geom
_atom_sites_solution_primary direct
_atom_sites_solution_secondary difmap
_audit_creation_method SHELXL-97
_cell_angle_alpha 105.403(3)
_cell_angle_beta 93.507(3)
_cell_angle_gamma 112.215(2)
_cell_formula_units_Z 2
_cell_length_a 8.9553(15)
_cell_length_b 10.2137(16)
_cell_length_c 11.056(3)
_cell_measurement_temperature 273(2)
_cell_volume 887.6(3)
_computing_structure_refinement 'SHELXL-97 (Sheldrick, 1997)'
_computing_structure_solution 'SHELXS-97 (Sheldrick, 1990)'
_diffrn_ambient_temperature 273(2)
_diffrn_measured_fraction_theta_full 0.984
_diffrn_measured_fraction_theta_max 0.984
_diffrn_radiation_monochromator graphite
_diffrn_radiation_source 'fine-focus sealed tube'
_diffrn_radiation_type MoK\a
_diffrn_radiation_wavelength 0.71073
_diffrn_reflns_av_R_equivalents 0.0250
_diffrn_reflns_av_sigmaI/netI 0.0461
_diffrn_reflns_limit_h_max 10
_diffrn_reflns_limit_h_min -8
_diffrn_reflns_limit_k_max 6
_diffrn_reflns_limit_k_min -12
_diffrn_reflns_limit_l_max 12
_diffrn_reflns_limit_l_min -13
_diffrn_reflns_number 4479
_diffrn_reflns_theta_full 25.00
_diffrn_reflns_theta_max 25.00
_diffrn_reflns_theta_min 1.94
_exptl_absorpt_coefficient_mu 1.985
_exptl_absorpt_correction_T_max 0.716
_exptl_absorpt_correction_T_min 0.566
_exptl_absorpt_correction_type empirical
_exptl_crystal_density_diffrn 1.774
_exptl_crystal_density_method 'not measured'
_exptl_crystal_F_000 480
_exptl_crystal_size_max 0.3
_exptl_crystal_size_mid 0.3
_exptl_crystal_size_min 0.2
_refine_diff_density_max 1.125
_refine_diff_density_min -0.629
_refine_diff_density_rms 0.108
_refine_ls_extinction_method none
_refine_ls_goodness_of_fit_ref 1.011
_refine_ls_hydrogen_treatment constr
_refine_ls_matrix_type full
_refine_ls_number_parameters 217
_refine_ls_number_reflns 3080
_refine_ls_number_restraints 0
_refine_ls_restrained_S_all 1.011
_refine_ls_R_factor_all 0.0460
_refine_ls_R_factor_gt 0.0390
_refine_ls_shift/su_max 0.000
_refine_ls_shift/su_mean 0.000
_refine_ls_structure_factor_coef Fsqd
_refine_ls_weighting_details 'calc w=1/[\s^2^(Fo^2^)+(0.0718P)^2^+0.0000P] where P=(Fo^2^+2Fc^2^)/3'
_refine_ls_weighting_scheme calc
_refine_ls_wR_factor_gt 0.1030
_refine_ls_wR_factor_ref 0.1078
_reflns_number_gt 2673
_reflns_number_total 3080
_reflns_threshold_expression >2sigma(I)
_cod_data_source_file c4cc03583f2.cif
_cod_data_source_block Mono
_cod_original_sg_symbol_H-M P-1
_cod_database_code 7115452

loop_
_symmetry_equiv_pos_as_xyz
'x, y, z'
'-x, -y, -z'

loop_
_atom_site_label
_atom_site_type_symbol
_atom_site_fract_x
_atom_site_fract_y
_atom_site_fract_z
_atom_site_U_iso_or_equiv
_atom_site_adp_type
_atom_site_occupancy
_atom_site_symmetry_multiplicity
_atom_site_calc_flag
_atom_site_refinement_flags
Fe1 Fe 0.80096(5) 0.18073(5) 0.32139(4) 0.01722(16) Uani 1 1 d .
Fe2 Fe 0.56871(5) 0.25701(5) 0.28044(4) 0.01923(16) Uani 1 1 d .
P1 P 0.74097(11) -0.06138(10) 0.23886(8) 0.0207(2) Uani 1 1 d .
S1 S 0.70010(9) 0.17522(9) 0.12838(7) 0.0186(2) Uani 1 1 d .
S2 S 0.82594(10) 0.41807(9) 0.38463(7) 0.0193(2) Uani 1 1 d .
C1 C 0.4784(4) 0.3636(4) 0.2182(3) 0.0278(8) Uani 1 1 d .
O1 O 0.4115(3) 0.4236(3) 0.1811(3) 0.0414(7) Uani 1 1 d .
O6 O 0.7516(3) 0.5322(3) 0.1182(2) 0.0311(6) Uani 1 1 d .
O5 O 0.2713(3) -0.0215(3) 0.1913(3) 0.0346(6) Uani 1 1 d .
O4 O 0.7133(4) 0.1286(3) 0.5592(3) 0.0442(7) Uani 1 1 d .
O3 O 1.1438(3) 0.2263(3) 0.3698(3) 0.0387(7) Uani 1 1 d .
C13 C 0.8453(4) 0.3328(4) 0.0805(3) 0.0234(8) Uani 1 1 d .
H13A H 0.8193 0.3149 -0.0114 0.028 Uiso 1 1 calc R
C12 C 0.8306(4) 0.4722(4) 0.1552(3) 0.0240(8) Uani 1 1 d .
C11 C 0.9394(4) 0.5256(4) 0.2835(3) 0.0230(7) Uani 1 1 d .
H11A H 0.9716 0.6325 0.3238 0.028 Uiso 1 1 calc R
C10 C 0.3889(4) 0.0843(4) 0.2245(3) 0.0245(8) Uani 1 1 d .
C9 C 0.7485(4) 0.1511(4) 0.4666(3) 0.0254(8) Uani 1 1 d .
C8 C 1.0260(4) 0.3637(4) 0.1211(3) 0.0248(8) Uani 1 1 d .
H8A H 1.0891 0.3915 0.0568 0.030 Uiso 1 1 calc R
H8B H 1.0349 0.2760 0.1331 0.030 Uiso 1 1 calc R
O2 O 0.4872(4) 0.3307(4) 0.5353(3) 0.0507(8) Uani 1 1 d .
C7 C 1.0096(4) 0.2098(4) 0.3482(3) 0.0247(8) Uani 1 1 d .
C6 C 1.0896(4) 0.4942(4) 0.2491(3) 0.0257(8) Uani 1 1 d .
H6A H 1.1341 0.4662 0.3155 0.031 Uiso 1 1 calc R
H6B H 1.1746 0.5817 0.2389 0.031 Uiso 1 1 calc R
C5 C 0.5148(4) 0.2994(4) 0.4357(4) 0.0306(9) Uani 1 1 d .
C4 C 0.5282(4) -0.1909(4) 0.1839(4) 0.0325(9) Uani 1 1 d .
H4A H 0.5216 -0.2902 0.1511 0.049 Uiso 1 1 calc R
H4B H 0.4804 -0.1664 0.1177 0.049 Uiso 1 1 calc R
H4C H 0.4699 -0.1846 0.2537 0.049 Uiso 1 1 calc R
C3 C 0.8329(5) -0.1062(4) 0.1001(4) 0.0334(9) Uani 1 1 d .
H3A H 0.8022 -0.2116 0.0697 0.050 Uiso 1 1 calc R
H3B H 0.9501 -0.0553 0.1233 0.050 Uiso 1 1 calc R
H3C H 0.7949 -0.0752 0.0341 0.050 Uiso 1 1 calc R
C2 C 0.8186(5) -0.1373(4) 0.3462(4) 0.0337(9) Uani 1 1 d .
H2A H 0.7889 -0.2413 0.3051 0.051 Uiso 1 1 calc R
H2B H 0.7723 -0.1246 0.4223 0.051 Uiso 1 1 calc R
H2C H 0.9359 -0.0860 0.3682 0.051 Uiso 1 1 calc R

loop_
_atom_site_aniso_label
_atom_site_aniso_U_11
_atom_site_aniso_U_22
_atom_site_aniso_U_33
_atom_site_aniso_U_23
_atom_site_aniso_U_13
_atom_site_aniso_U_12
Fe1 0.0149(3) 0.0214(3) 0.0180(3) 0.0069(2) 0.00331(19) 0.0096(2)
Fe2 0.0139(3) 0.0242(3) 0.0212(3) 0.0062(2) 0.0034(2) 0.0101(2)
P1 0.0214(5) 0.0213(5) 0.0224(5) 0.0077(4) 0.0037(4) 0.0113(4)
S1 0.0184(4) 0.0212(4) 0.0178(4) 0.0066(3) 0.0033(3) 0.0096(3)
S2 0.0163(4) 0.0215(4) 0.0199(4) 0.0044(3) 0.0026(3) 0.0089(3)
C1 0.0217(18) 0.029(2) 0.032(2) 0.0075(16) 0.0041(15) 0.0119(16)
O1 0.0335(15) 0.0447(17) 0.0578(19) 0.0204(15) 0.0050(14) 0.0260(14)
O6 0.0314(14) 0.0348(15) 0.0380(15) 0.0190(12) 0.0084(12) 0.0198(12)
O5 0.0203(14) 0.0312(15) 0.0423(16) 0.0057(12) 0.0035(12) 0.0042(12)
O4 0.062(2) 0.0511(19) 0.0289(16) 0.0201(13) 0.0165(14) 0.0265(16)
O3 0.0191(14) 0.0502(18) 0.0538(18) 0.0211(14) 0.0053(12) 0.0187(13)
C13 0.0241(18) 0.0267(19) 0.0215(17) 0.0109(14) 0.0064(14) 0.0101(15)
C12 0.0195(17) 0.0256(18) 0.032(2) 0.0167(15) 0.0106(15) 0.0082(15)
C11 0.0215(17) 0.0203(18) 0.0263(18) 0.0074(14) 0.0066(14) 0.0073(14)
C10 0.0214(19) 0.036(2) 0.0232(18) 0.0100(15) 0.0060(15) 0.0185(18)
C9 0.0272(19) 0.0252(19) 0.026(2) 0.0076(15) 0.0075(15) 0.0130(15)
C8 0.0202(17) 0.031(2) 0.0278(19) 0.0129(15) 0.0109(14) 0.0116(15)
O2 0.0344(17) 0.078(2) 0.0326(16) 0.0086(15) 0.0149(13) 0.0201(16)
C7 0.028(2) 0.0254(19) 0.0247(18) 0.0116(15) 0.0063(15) 0.0123(15)
C6 0.0181(17) 0.0236(18) 0.034(2) 0.0079(15) 0.0074(15) 0.0077(15)
C5 0.0140(17) 0.042(2) 0.033(2) 0.0102(17) 0.0046(15) 0.0093(16)
C4 0.028(2) 0.0231(19) 0.045(2) 0.0097(16) 0.0044(17) 0.0104(16)
C3 0.044(2) 0.032(2) 0.034(2) 0.0091(17) 0.0145(18) 0.0240(19)
C2 0.040(2) 0.031(2) 0.036(2) 0.0127(17) 0.0000(18) 0.0212(18)

loop_
_atom_type_symbol
_atom_type_description
_atom_type_scat_dispersion_real
_atom_type_scat_dispersion_imag
_atom_type_scat_source
C C 0.0033 0.0016 'International Tables Vol C Tables 4.2.6.8 and 6.1.1.4'
H H 0.0000 0.0000 'International Tables Vol C Tables 4.2.6.8 and 6.1.1.4'
O O 0.0106 0.0060 'International Tables Vol C Tables 4.2.6.8 and 6.1.1.4'
P P 0.1023 0.0942 'International Tables Vol C Tables 4.2.6.8 and 6.1.1.4'
S S 0.1246 0.1234 'International Tables Vol C Tables 4.2.6.8 and 6.1.1.4'
Fe Fe 0.3463 0.8444 'International Tables Vol C Tables 4.2.6.8 and 6.1.1.4'

loop_
_geom_angle_atom_site_label_1
_geom_angle_atom_site_label_2
_geom_angle_atom_site_label_3
_geom_angle
C9 Fe1 C7 99.23(16)
C9 Fe1 P1 89.40(11)
C7 Fe1 P1 87.39(11)
C9 Fe1 S1 144.12(12)
C7 Fe1 S1 116.37(11)
P1 Fe1 S1 87.94(3)
C9 Fe1 S2 93.42(11)
C7 Fe1 S2 100.43(11)
P1 Fe1 S2 171.13(4)
S1 Fe1 S2 84.85(3)
C9 Fe1 Fe2 93.34(12)
C7 Fe1 Fe2 154.19(11)
P1 Fe1 Fe2 115.35(3)
S1 Fe1 Fe2 56.26(3)
S2 Fe1 Fe2 56.12(3)
C5 Fe2 C10 91.41(16)
C5 Fe2 C1 95.98(17)
C10 Fe2 C1 95.44(16)
C5 Fe2 S2 84.22(11)
C10 Fe2 S2 157.70(11)
C1 Fe2 S2 106.75(12)
C5 Fe2 S1 157.18(13)
C10 Fe2 S1 92.14(11)
C1 Fe2 S1 106.10(12)
S2 Fe2 S1 83.98(3)
C5 Fe2 Fe1 102.00(12)
C10 Fe2 Fe1 104.40(11)
C1 Fe2 Fe1 152.69(12)
S2 Fe2 Fe1 55.65(3)
S1 Fe2 Fe1 55.33(3)
C4 P1 C2 103.68(19)
C4 P1 C3 102.46(18)
C2 P1 C3 102.23(19)
C4 P1 Fe1 118.94(13)
C2 P1 Fe1 113.64(13)
C3 P1 Fe1 113.89(13)
C13 S1 Fe1 110.68(11)
C13 S1 Fe2 111.27(11)
Fe1 S1 Fe2 68.41(3)
C11 S2 Fe1 112.09(11)
C11 S2 Fe2 111.03(11)
Fe1 S2 Fe2 68.23(3)
O1 C1 Fe2 175.0(3)
C12 C13 C8 104.2(3)
C12 C13 S1 107.4(2)
C8 C13 S1 112.5(2)
O6 C12 C13 126.8(3)
O6 C12 C11 127.0(3)
C13 C12 C11 106.1(3)
C12 C11 C6 102.9(3)
C12 C11 S2 108.4(2)
C6 C11 S2 113.4(2)
O5 C10 Fe2 177.0(3)
O4 C9 Fe1 178.4(3)
C13 C8 C6 106.0(3)
O3 C7 Fe1 177.2(3)
C11 C6 C8 105.8(3)
O2 C5 Fe2 177.2(3)

loop_
_geom_bond_atom_site_label_1
_geom_bond_atom_site_label_2
_geom_bond_distance
Fe1 C9 1.770(4)
Fe1 C7 1.770(4)
Fe1 P1 2.2300(10)
Fe1 S1 2.2438(11)
Fe1 S2 2.2552(10)
Fe1 Fe2 2.5369(7)
Fe2 C5 1.797(4)
Fe2 C10 1.799(4)
Fe2 C1 1.819(4)
Fe2 S2 2.2678(9)
Fe2 S1 2.2688(10)
P1 C4 1.809(4)
P1 C2 1.814(4)
P1 C3 1.818(4)
S1 C13 1.875(4)
S2 C11 1.854(3)
C1 O1 1.132(5)
O6 C12 1.212(4)
O5 C10 1.137(4)
O4 C9 1.144(4)
O3 C7 1.149(4)
C13 C12 1.502(5)
C13 C8 1.539(5)
C12 C11 1.508(5)
C11 C6 1.543(5)
C8 C6 1.559(5)
O2 C5 1.133(4)
